data_2100714
loop_
_publ_author_name
'Kre\<simir Mol\<canov'
'Mario Roboz'
'Biserka Koji\'c-Prodi\'c'

_publ_section_title
;
 Structural characterization of <i>p</i>-benzosemiquinone radical in a
 solid state: the radical stabilization by a low-barrier hydrogen bond
;
_journal_coeditor_code WS5041
_journal_issue 6
_journal_name_full 'Acta Crystallographica Section B'
_journal_page_first 1051
_journal_page_last 1060
_journal_paper_doi 10.1107/S0108768106038870
_journal_volume 62
_journal_year 2006
_chemical_formula_moiety 'C6 H5 O2'
_chemical_formula_sum 'C6 H5 O2'
_chemical_formula_weight 109.1
_space_group_IT_number 2
_symmetry_cell_setting triclinic
_symmetry_space_group_name_Hall '-P 1'
_symmetry_space_group_name_H-M 'P -1'
_audit_creation_method 'WinGX routine CIF_UPDATE'
_cell_angle_alpha 110.800(15)
_cell_angle_beta 91.164(12)
_cell_angle_gamma 91.443(15)
_cell_formula_units_Z 1
_cell_length_a 3.7615(6)
_cell_length_b 5.6996(12)
_cell_length_c 5.9065(8)
_cell_measurement_reflns_used 25
_cell_measurement_temperature 90(2)
_cell_measurement_theta_max 30
_cell_measurement_theta_min 8.3
_cell_volume 118.28(4)
_computing_cell_refinement 'CAD4 Express (Enraf Nonius, 1994)'
_computing_data_collection 'CAD4 Express (Enraf Nonius, 1994)'
_computing_data_reduction 'XCAD4 (Harms & Wocadlo, 1995)'
_computing_molecular_graphics 'Ortep-3 for Windows (Farrugia, 1997)'
_computing_publication_material 'WinGX publication routines (Farrugia, 1999)'
_computing_structure_refinement 'SHELXL-97 (Sheldrick, 1997)'
_computing_structure_solution 'SHELXS-97 (Sheldrick, 1997)'
_diffrn_measured_fraction_theta_full 1
_diffrn_measured_fraction_theta_max 1
_diffrn_measurement_device '\k-geometry diffractometer'
_diffrn_measurement_device_type 'Enraf Nonius CAD4'
_diffrn_measurement_method 'non-profiled omega/2theta scans'
_diffrn_radiation_type CuK\a
_diffrn_radiation_wavelength 1.54179
_diffrn_reflns_av_R_equivalents 0.0557
_diffrn_reflns_limit_h_max 4
_diffrn_reflns_limit_h_min -4
_diffrn_reflns_limit_k_max 7
_diffrn_reflns_limit_k_min -7
_diffrn_reflns_limit_l_max 7
_diffrn_reflns_limit_l_min -7
_diffrn_reflns_number 1075
_diffrn_reflns_theta_full 76.39
_diffrn_reflns_theta_max 76.39
_diffrn_reflns_theta_min 8.03
_diffrn_standards_decay_% 2
_diffrn_standards_interval_time 120
_diffrn_standards_number 3
_exptl_absorpt_coefficient_mu 0.973
_exptl_absorpt_correction_type none
_exptl_crystal_colour red
_exptl_crystal_density_diffrn 1.532
_exptl_crystal_density_method 'not measured'
_exptl_crystal_description rod
_exptl_crystal_F_000 51
_exptl_crystal_size_max 0.29
_exptl_crystal_size_mid 0.14
_exptl_crystal_size_min 0.1
_refine_diff_density_max 0.354
_refine_diff_density_min -0.2
_refine_ls_extinction_coef 0.054(15)
_refine_ls_extinction_expression Fc^*^=kFc[1+0.001xFc^2^\l^3^/sin(2\q)]^-1/4^
_refine_ls_extinction_method SHELXL
_refine_ls_goodness_of_fit_ref 1.091
_refine_ls_hydrogen_treatment refall
_refine_ls_matrix_type full
_refine_ls_number_parameters 50
_refine_ls_number_reflns 499
_refine_ls_number_restraints 0
_refine_ls_restrained_S_all 1.091
_refine_ls_R_factor_gt 0.0361
_refine_ls_shift/su_max 0
_refine_ls_structure_factor_coef Fsqd
_refine_ls_weighting_details 'calc w=1/[\s^2^(Fo^2^)+(0.0482P)^2^+0.0384P] where P=(Fo^2^+2Fc^2^)/3'
_refine_ls_weighting_scheme calc
_refine_ls_wR_factor_ref 0.1055
_reflns_number_gt 422
_reflns_number_total 499
_reflns_threshold_expression >2sigma(I)
_cod_data_source_file ws5041.cif
_cod_data_source_block sqt90k
_cod_database_code 2100714

loop_
_symmetry_equiv_pos_as_xyz
'x, y, z'
'-x, -y, -z'

loop_
_atom_site_type_symbol
_atom_site_label
_atom_site_fract_x
_atom_site_fract_y
_atom_site_fract_z
_atom_site_U_iso_or_equiv
_atom_site_adp_type
_atom_site_calc_flag
_atom_site_refinement_flags
_atom_site_occupancy
H H1 0.275(4) 0.076(3) 0.359(3) 0.016(4) Uiso d . 1
H H2 0.641(4) 0.216(3) 0.101(3) 0.018(4) Uiso d . 1
H H3 0.046(14) 0.459(11) 0.931(8) 0.050(14) Uiso d P 0.5
C C1 0.3718(3) 0.2476(2) 0.4109(2) 0.0136(4) Uani d . 1
O O1 0.0852(3) 0.32797(18) 0.78144(16) 0.0180(4) Uani d . 1
C C3 0.2827(3) 0.4133(2) 0.6480(2) 0.0126(4) Uani d . 1
C C2 0.5838(3) 0.3307(2) 0.2693(2) 0.0133(4) Uani d . 1

loop_
_atom_site_aniso_label
_atom_site_aniso_U_11
_atom_site_aniso_U_22
_atom_site_aniso_U_33
_atom_site_aniso_U_12
_atom_site_aniso_U_13
_atom_site_aniso_U_23
C1 0.0130(7) 0.0126(6) 0.0150(7) -0.0012(5) -0.0016(5) 0.0050(5)
O1 0.0238(6) 0.0169(6) 0.0139(6) -0.0017(4) 0.0038(4) 0.0062(4)
C3 0.0113(7) 0.0153(7) 0.0126(7) -0.0010(5) 0.0003(5) 0.0065(5)
C2 0.0130(7) 0.0143(7) 0.0115(7) 0.0000(5) 0.0004(5) 0.0031(5)

loop_
_atom_type_symbol
_atom_type_description
_atom_type_scat_dispersion_real
_atom_type_scat_dispersion_imag
_atom_type_scat_source
C C 0.018 0.009 'International Tables Vol C Tables 4.2.6.8 and 6.1.1.4'
H H 0 0 'International Tables Vol C Tables 4.2.6.8 and 6.1.1.4'
O O 0.049 0.032 'International Tables Vol C Tables 4.2.6.8 and 6.1.1.4'

loop_
_geom_angle_atom_site_label_1
_geom_angle_atom_site_label_2
_geom_angle_atom_site_label_3
_geom_angle_site_symmetry_1
_geom_angle_site_symmetry_3
_geom_angle
C2 C1 C3 . . 120.45(11)
C2 C1 H1 . . 122.5(10)
C3 C1 H1 . . 117.0(10)
C3 O1 H3 . . 110(4)
O1 C3 C1 . . 119.24(11)
O1 C3 C2 . 2_666 121.98(11)
C1 C3 C2 . 2_666 118.78(12)
C1 C2 C3 . 2_666 120.76(12)
C1 C2 H2 . . 120.4(10)
C3 C2 H2 2_666 . 118.8(10)

loop_
_geom_bond_atom_site_label_1
_geom_bond_atom_site_label_2
_geom_bond_site_symmetry_2
_geom_bond_distance
C1 C2 . 1.3599(18)
C1 C3 . 1.4357(19)
C1 H1 . 0.972(18)
O1 C3 . 1.2988(16)
O1 H3 . 0.95(5)
C3 C2 2_666 1.4378(17)
C2 C3 2_666 1.4378(17)
C2 H2 . 1.007(18)
